data_4024604
loop_
_publ_author_name
'Carlos Saavedra'
'Rosendo Hern\'andez'
'Alicia Boto'
'Eleuterio \'Alvarez'

_publ_section_title
;
Catalytic, One-Pot Synthesis of \b-Amino Acids from \a-Amino Acids.
Preparation of \a,\b-Peptide Derivatives
;
_journal_name_full 'Journal of Organic Chemistry'
_journal_page_first 4655
_journal_page_last 4665
_journal_paper_doi 10.1021/jo9004487
_journal_volume 74
_journal_year 2009
_chemical_absolute_configuration syn
_chemical_formula_moiety 'C20 H30 N2 O4'
_chemical_formula_sum 'C20 H30 N2 O4'
_chemical_formula_weight 362.46
_space_group_IT_number 170
_symmetry_cell_setting trigonal
_symmetry_Int_Tables_number 170
_symmetry_space_group_name_Hall 'P 65'
_symmetry_space_group_name_H-M 'P 65'
_atom_sites_solution_hydrogens geom
_atom_sites_solution_primary direct
_atom_sites_solution_secondary difmap
_audit_creation_method SHELXL-97
_cell_angle_alpha 90.00
_cell_angle_beta 90.00
_cell_angle_gamma 120.00
_cell_formula_units_Z 6
_cell_length_a 11.7280(10)
_cell_length_b 11.7280(10)
_cell_length_c 26.998(5)
_cell_measurement_reflns_used 3311
_cell_measurement_temperature 100(2)
_cell_measurement_theta_max 18.42
_cell_measurement_theta_min 2.51
_cell_volume 3216.0(7)
_computing_cell_refinement 'SAINT+ v. 7.06 a (Bruker AXS, 2003)'
_computing_data_collection 'APEX-W2K-NT v. 1.0 (Bruker AXS, 2004)'
_computing_data_reduction 'SAINT+ v. 7.06 a (Bruker AXS, 2001)'
_computing_molecular_graphics 'XP, SHELXTL v. 6.10 (Bruker, 2000)'
_computing_publication_material 'XCIF, SHELXTL v. 6.12 (Bruker, 2001)'
_computing_structure_refinement 'SHELXL-97 (Sheldrick, 1997)'
_computing_structure_solution 'SHELXS-97 (Sheldrick, 1990)'
_diffrn_ambient_temperature 100(2)
_diffrn_detector_area_resol_mean 8.26
_diffrn_measured_fraction_theta_full 0.996
_diffrn_measured_fraction_theta_max 0.996
_diffrn_measurement_device_type
;
 Bruker-Nonius X8kappa APEX II CCD area detector'
;
_diffrn_measurement_method 'phi and omega scans with narrow frames'
_diffrn_radiation_monochromator graphite
_diffrn_radiation_probe x-ray
_diffrn_radiation_type MoK\a
_diffrn_radiation_wavelength 0.71073
_diffrn_reflns_av_R_equivalents 0.0802
_diffrn_reflns_av_sigmaI/netI 0.0434
_diffrn_reflns_limit_h_max 13
_diffrn_reflns_limit_h_min -14
_diffrn_reflns_limit_k_max 13
_diffrn_reflns_limit_k_min -11
_diffrn_reflns_limit_l_max 33
_diffrn_reflns_limit_l_min -33
_diffrn_reflns_number 26186
_diffrn_reflns_theta_full 26.37
_diffrn_reflns_theta_max 26.37
_diffrn_reflns_theta_min 3.47
_diffrn_source 'fine-focus sealed tube'
_diffrn_standards_decay_% 0
_exptl_absorpt_coefficient_mu 0.078
_exptl_absorpt_correction_T_max 0.9922
_exptl_absorpt_correction_T_min 0.9331
_exptl_absorpt_correction_type multi-scan
_exptl_absorpt_process_details
;
 SADABS: Area-Detector Absorption Correction. Bruker-AXS
 within v. 7.06 a (Bruker AXS, 2003); ratio of minimum to maximum
 apparent transmission:  0.557670m
;
_exptl_crystal_colour colourless
_exptl_crystal_density_diffrn 1.123
_exptl_crystal_density_method 'not measured'
_exptl_crystal_description needle
_exptl_crystal_F_000 1176
_exptl_crystal_size_max 0.55
_exptl_crystal_size_mid 0.11
_exptl_crystal_size_min 0.10
_refine_diff_density_max 0.563
_refine_diff_density_min -0.222
_refine_diff_density_rms 0.046
_refine_ls_extinction_method none
_refine_ls_goodness_of_fit_ref 1.092
_refine_ls_hydrogen_treatment constr
_refine_ls_matrix_type full
_refine_ls_number_parameters 317
_refine_ls_number_reflns 2240
_refine_ls_number_restraints 383
_refine_ls_restrained_S_all 1.029
_refine_ls_R_factor_all 0.1434
_refine_ls_R_factor_gt 0.0774
_refine_ls_shift/su_max 0.000
_refine_ls_shift/su_mean 0.000
_refine_ls_structure_factor_coef Fsqd
_refine_ls_weighting_details 'calc w=1/[\s^2^(Fo^2^)+(0.0906P)^2^+2.6693P] where P=(Fo^2^+2Fc^2^)/3'
_refine_ls_weighting_scheme calc
_refine_ls_wR_factor_gt 0.1858
_refine_ls_wR_factor_ref 0.2375
_reflns_number_gt 1336
_reflns_number_total 2240
_reflns_threshold_expression >2sigma(I)
_cod_data_source_file jo9004487_si_003.cif
_cod_data_source_block 71
_cod_database_code 4024604

loop_
_symmetry_equiv_pos_as_xyz
'x, y, z'
'-y, x-y, z+2/3'
'-x+y, -x, z+1/3'
'-x, -y, z+1/2'
'y, -x+y, z+1/6'
'x-y, x, z+5/6'

loop_
_atom_site_label
_atom_site_type_symbol
_atom_site_fract_x
_atom_site_fract_y
_atom_site_fract_z
_atom_site_U_iso_or_equiv
_atom_site_adp_type
_atom_site_occupancy
_atom_site_symmetry_multiplicity
_atom_site_calc_flag
_atom_site_refinement_flags
_atom_site_disorder_assembly
_atom_site_disorder_group
O1 O 0.7891(7) 0.9286(7) 0.4474(2) 0.101(2) Uani 1 1 d . . .
O3 O 1.5179(6) 1.1613(5) 0.46331(12) 0.0854(12) Uani 1 1 d . . .
O4 O 1.5191(6) 1.0786(6) 0.53731(14) 0.0883(13) Uani 1 1 d . . .
N1 N 0.8461(5) 0.8493(5) 0.3820(2) 0.0685(13) Uani 1 1 d . . .
H1N H 0.9087 0.9034 0.3594 0.082 Uiso 1 1 d R B .
N2 N 1.1037(6) 0.9209(6) 0.4633(2) 0.0712(13) Uani 1 1 d D . .
H2N H 1.0510 0.9448 0.4804 0.085 Uiso 1 1 d R B .
C1 C 0.7951(6) 0.9182(6) 0.4023(3) 0.0641(13) Uani 1 1 d GD A .
C2A C 0.7442(5) 0.9832(6) 0.3725(2) 0.063(4) Uani 0.50 1 d PGDU A 1
C3A C 0.7787(6) 1.0102(7) 0.3228(2) 0.081(4) Uani 0.50 1 d PGU A 1
H3A H 0.8318 0.9799 0.3077 0.097 Uiso 0.50 1 d PR A 1
C4A C 0.7354(8) 1.0815(9) 0.2953(3) 0.088(4) Uani 0.50 1 d PGU A 1
H4A H 0.7590 1.0999 0.2614 0.105 Uiso 0.50 1 d PR A 1
C5A C 0.6577(7) 1.1257(7) 0.3174(3) 0.070(4) Uani 0.50 1 d PGU A 1
H5A H 0.6281 1.1745 0.2986 0.085 Uiso 0.50 1 d PR A 1
C6A C 0.6232(6) 1.0988(6) 0.3671(3) 0.068(4) Uani 0.50 1 d PGU A 1
H6A H 0.5701 1.1290 0.3822 0.081 Uiso 0.50 1 d PR A 1
C7A C 0.6665(7) 1.0275(7) 0.39460(13) 0.063(4) Uani 0.50 1 d PGU A 1
H7A H 0.6429 1.0091 0.4285 0.076 Uiso 0.50 1 d PR A 1
C2B C 0.7353(5) 0.9740(5) 0.3632(2) 0.050(3) Uani 0.50 1 d PGDU A 2
C3B C 0.7196(8) 0.9433(8) 0.3130(2) 0.069(3) Uani 0.50 1 d PGU A 2
H3B H 0.7522 0.8904 0.2995 0.083 Uiso 0.50 1 d PR A 2
C4B C 0.6562(9) 0.9900(10) 0.28266(18) 0.075(3) Uani 0.50 1 d PGU A 2
H4B H 0.6455 0.9690 0.2484 0.090 Uiso 0.50 1 d PR A 2
C5B C 0.6085(7) 1.0675(9) 0.3025(2) 0.068(3) Uani 0.50 1 d PGU A 2
H5B H 0.5652 1.0994 0.2817 0.082 Uiso 0.50 1 d PR A 2
C6B C 0.6243(5) 1.0982(6) 0.3527(3) 0.061(4) Uani 0.50 1 d PGU A 2
H6B H 0.5917 1.1512 0.3662 0.074 Uiso 0.50 1 d PR A 2
C7B C 0.6876(6) 1.0515(6) 0.3830(2) 0.056(3) Uani 0.50 1 d PGU A 2
H7B H 0.6984 1.0725 0.4173 0.068 Uiso 0.50 1 d PR A 2
C8A C 1.0502(6) 0.8862(7) 0.4151(2) 0.0686(12) Uani 0.50 1 d PDU B 1
O2A O 1.1302(13) 0.9652(14) 0.3847(6) 0.078(5) Uani 0.50 1 d PDU B 1
C8B C 1.0502(6) 0.8862(7) 0.4151(2) 0.0686(17) Uani 0.50 1 d PDU B 2
O2B O 1.1125(13) 0.9092(11) 0.3744(5) 0.052(3) Uani 0.50 1 d PDU B 2
C9A C 0.9070(14) 0.7842(13) 0.4060(9) 0.066(5) Uani 0.50 1 d PDU B 1
H9A H 0.8644 0.7574 0.4393 0.079 Uiso 0.50 1 d PR B 1
C10A C 0.8659(15) 0.6539(15) 0.3782(6) 0.073(3) Uani 0.50 1 d PDU B 1
H10A H 0.7693 0.6052 0.3735 0.088 Uiso 0.50 1 d PR B 1
H10B H 0.9076 0.6745 0.3451 0.088 Uiso 0.50 1 d PR B 1
C11A C 0.9058(14) 0.5654(11) 0.4056(5) 0.068(3) Uani 0.50 1 d PDU B 1
H11A H 1.0007 0.6215 0.4147 0.082 Uiso 0.50 1 d PR B 1
C12A C 0.894(2) 0.4569(14) 0.3722(7) 0.116(6) Uani 0.50 1 d PDU B 1
H12A H 0.9031 0.3903 0.3910 0.174 Uiso 0.50 1 d PR B 1
H12B H 0.9647 0.4968 0.3475 0.174 Uiso 0.50 1 d PR B 1
H12C H 0.8086 0.4154 0.3555 0.174 Uiso 0.50 1 d PR B 1
C13A C 0.8313(19) 0.5114(19) 0.4521(6) 0.105(5) Uani 0.50 1 d PDU B 1
H13A H 0.7378 0.4536 0.4445 0.157 Uiso 0.50 1 d PR B 1
H13B H 0.8418 0.5845 0.4729 0.157 Uiso 0.50 1 d PR B 1
H13C H 0.8649 0.4612 0.4698 0.157 Uiso 0.50 1 d PR B 1
C9B C 0.9084(16) 0.7998(17) 0.4197(10) 0.062(4) Uani 0.50 1 d PDU B 2
H9B H 0.8748 0.7932 0.4542 0.074 Uiso 0.50 1 d PR B 2
C10B C 0.9046(15) 0.6769(13) 0.4025(7) 0.070(4) Uani 0.50 1 d PDU B 2
H10C H 0.9422 0.6929 0.3687 0.084 Uiso 0.50 1 d PR B 2
H10D H 0.9597 0.6554 0.4240 0.084 Uiso 0.50 1 d PR B 2
C11B C 0.7706(14) 0.5627(14) 0.4011(5) 0.081(3) Uani 0.50 1 d PDU B 2
H11B H 0.7108 0.5862 0.3830 0.097 Uiso 0.50 1 d PR B 2
C12B C 0.766(2) 0.4465(13) 0.3772(8) 0.106(6) Uani 0.50 1 d PDU B 2
H12D H 0.8081 0.4730 0.3445 0.159 Uiso 0.50 1 d PR B 2
H12E H 0.6751 0.3750 0.3733 0.159 Uiso 0.50 1 d PR B 2
H12F H 0.8149 0.4162 0.3977 0.159 Uiso 0.50 1 d PR B 2
C13B C 0.719(2) 0.5191(18) 0.4522(7) 0.127(8) Uani 0.50 1 d PDU B 2
H13D H 0.6324 0.4386 0.4511 0.190 Uiso 0.50 1 d PR B 2
H13E H 0.7104 0.5886 0.4691 0.190 Uiso 0.50 1 d PR B 2
H13F H 0.7808 0.5017 0.4704 0.190 Uiso 0.50 1 d PR B 2
C14 C 1.4609(8) 1.0771(7) 0.4937(2) 0.0683(13) Uani 1 1 d . B .
C15 C 1.3235(7) 0.9607(7) 0.4883(2) 0.0619(12) Uani 1 1 d . . .
C16 C 1.2387(8) 1.0213(7) 0.4729(3) 0.073(2) Uani 1 1 d . B .
H16 H 1.2761 1.0711 0.4414 0.087 Uiso 1 1 d R . .
C17 C 1.2347(13) 1.1152(13) 0.5102(6) 0.159(6) Uani 1 1 d . . .
H17A H 1.1679 1.1376 0.5003 0.238 Uiso 1 1 d R B .
H17B H 1.3211 1.1955 0.5116 0.238 Uiso 1 1 d R . .
H17C H 1.2128 1.0736 0.5430 0.238 Uiso 1 1 d R . .
C18 C 1.3275(8) 0.8771(7) 0.4472(3) 0.074(2) Uani 1 1 d . B .
H18A H 1.3550 0.9284 0.4165 0.111 Uiso 1 1 d R . .
H18B H 1.2396 0.8003 0.4428 0.111 Uiso 1 1 d R . .
H18C H 1.3901 0.8477 0.4554 0.111 Uiso 1 1 d R . .
C19 C 1.2741(11) 0.8778(12) 0.5355(4) 0.119(4) Uani 1 1 d . B .
H19A H 1.1870 0.8012 0.5293 0.179 Uiso 1 1 d R . .
H19B H 1.2678 0.9310 0.5622 0.179 Uiso 1 1 d R . .
H19C H 1.3353 0.8478 0.5453 0.179 Uiso 1 1 d R . .
C20 C 1.6508(9) 1.1895(10) 0.5445(4) 0.102(3) Uani 1 1 d . . .
H20A H 1.7078 1.1922 0.5174 0.153 Uiso 1 1 d R . .
H20B H 1.6861 1.1798 0.5761 0.153 Uiso 1 1 d R . .
H20C H 1.6474 1.2713 0.5447 0.153 Uiso 1 1 d R . .

loop_
_atom_site_aniso_label
_atom_site_aniso_U_11
_atom_site_aniso_U_22
_atom_site_aniso_U_33
_atom_site_aniso_U_23
_atom_site_aniso_U_13
_atom_site_aniso_U_12
O1 0.133(5) 0.115(5) 0.088(4) -0.026(4) -0.027(4) 0.086(4)
O3 0.105(4) 0.071(3) 0.049(3) 0.009(2) 0.002(3) 0.021(3)
O4 0.088(4) 0.122(5) 0.059(3) 0.024(3) 0.002(3) 0.056(4)
N1 0.038(3) 0.058(3) 0.111(5) 0.026(3) 0.018(3) 0.025(3)
N2 0.087(4) 0.079(4) 0.075(4) 0.036(3) 0.043(3) 0.062(4)
C1 0.044(4) 0.034(3) 0.105(6) -0.002(3) -0.006(3) 0.012(3)
C2A 0.053(10) 0.064(10) 0.067(6) -0.012(6) -0.011(7) 0.027(8)
C3A 0.091(11) 0.101(12) 0.074(7) 0.002(8) 0.004(8) 0.066(9)
C4A 0.081(9) 0.133(12) 0.078(7) 0.017(8) 0.012(8) 0.075(9)
C5A 0.054(9) 0.101(11) 0.066(6) 0.004(7) -0.002(7) 0.046(8)
C6A 0.064(10) 0.077(11) 0.067(6) 0.003(7) 0.001(6) 0.039(8)
C7A 0.054(8) 0.062(8) 0.071(7) 0.002(6) 0.000(6) 0.027(6)
C2B 0.033(7) 0.029(7) 0.084(6) 0.001(6) 0.005(6) 0.013(5)
C3B 0.054(8) 0.065(8) 0.097(7) -0.031(7) -0.014(7) 0.035(6)
C4B 0.049(7) 0.097(10) 0.082(7) -0.023(7) -0.011(7) 0.040(7)
C5B 0.037(7) 0.072(9) 0.096(7) -0.007(7) -0.011(6) 0.028(6)
C6B 0.046(9) 0.052(9) 0.096(8) -0.004(7) 0.006(7) 0.031(7)
C7B 0.048(7) 0.043(7) 0.080(6) -0.005(6) 0.004(6) 0.024(6)
C8A 0.067(3) 0.076(4) 0.076(4) 0.044(3) 0.028(3) 0.045(3)
O2A 0.056(5) 0.087(11) 0.061(9) 0.041(8) 0.000(5) 0.012(7)
C8B 0.067(3) 0.076(4) 0.076(4) 0.044(3) 0.028(3) 0.045(3)
O2B 0.043(6) 0.047(7) 0.048(5) 0.018(5) 0.002(4) 0.009(5)
C9A 0.060(4) 0.068(5) 0.087(14) 0.051(6) 0.047(6) 0.044(4)
C10A 0.071(9) 0.081(6) 0.081(10) 0.035(5) 0.016(7) 0.048(5)
C11A 0.070(8) 0.031(5) 0.083(7) 0.010(4) -0.029(6) 0.010(5)
C12A 0.170(19) 0.039(8) 0.126(12) -0.015(7) -0.060(12) 0.043(9)
C13A 0.091(12) 0.083(11) 0.105(9) 0.049(8) -0.013(8) 0.016(10)
C9B 0.067(4) 0.071(6) 0.061(11) 0.022(6) 0.029(6) 0.045(5)
C10B 0.075(7) 0.078(5) 0.082(11) 0.015(6) 0.002(7) 0.057(4)
C11B 0.084(7) 0.086(6) 0.083(7) -0.010(7) -0.031(7) 0.049(5)
C12B 0.113(13) 0.096(7) 0.134(13) -0.025(10) -0.050(12) 0.071(8)
C13B 0.095(13) 0.068(11) 0.103(9) -0.010(8) -0.008(9) -0.025(10)
C14 0.089(5) 0.071(5) 0.044(3) 0.004(3) 0.005(3) 0.039(4)
C15 0.088(5) 0.067(4) 0.041(3) 0.018(3) 0.015(3) 0.046(4)
C16 0.091(6) 0.070(5) 0.073(4) 0.021(4) 0.037(4) 0.053(4)
C17 0.149(10) 0.127(9) 0.202(14) -0.059(9) 0.062(10) 0.069(8)
C18 0.070(5) 0.066(4) 0.101(6) 0.002(4) 0.010(4) 0.045(4)
C19 0.117(7) 0.140(9) 0.079(6) 0.066(6) 0.018(5) 0.049(7)
C20 0.084(6) 0.115(7) 0.094(7) 0.005(6) -0.021(5) 0.041(6)

loop_
_atom_type_symbol
_atom_type_description
_atom_type_scat_dispersion_real
_atom_type_scat_dispersion_imag
_atom_type_scat_source
C C 0.0033 0.0000 'International Tables Vol C Tables 4.2.6.8 and 6.1.1.4'
H H 0.0000 0.0000 'International Tables Vol C Tables 4.2.6.8 and 6.1.1.4'
N N 0.0061 0.0000 'International Tables Vol C Tables 4.2.6.8 and 6.1.1.4'
O O 0.0106 0.0000 'International Tables Vol C Tables 4.2.6.8 and 6.1.1.4'

loop_
_geom_angle_atom_site_label_1
_geom_angle_atom_site_label_2
_geom_angle_atom_site_label_3
_geom_angle
_geom_angle_site_symmetry_1
_geom_angle_site_symmetry_3
_geom_angle_publ_flag
C14 O4 C20 115.5(6) . . ?
C1 N1 C9A 128.8(10) . . ?
C1 N1 C9B 113.5(9) . . ?
C1 N1 H1N 107.3 . . ?
C9A N1 H1N 103.2 . . ?
C9B N1 H1N 109.5 . . ?
C8A N2 C16 123.2(5) . . ?
C8A N2 H2N 106.2 . . ?
C16 N2 H2N 107.0 . . ?
O1 C1 N1 122.1(6) . . ?
O1 C1 C2A 116.5(7) . . ?
N1 C1 C2A 121.5(7) . . ?
O1 C1 C2B 124.2(6) . . ?
N1 C1 C2B 113.6(7) . . ?
C3A C2A C7A 120.0 . . ?
C3A C2A C1 120.9(5) . . ?
C7A C2A C1 118.9(5) . . ?
C4A C3A C2A 120.0 . . ?
C4A C3A H3A 120.0 . . ?
C2A C3A H3A 120.0 . . ?
C4A C3A H3B 113.1 . . ?
C2A C3A H3B 107.8 . . ?
H3A C3A H3B 45.7 . . ?
C3A C4A C5A 120.0 . . ?
C3A C4A H4A 120.0 . . ?
C5A C4A H4A 120.0 . . ?
C6A C5A C4A 120.0 . . ?
C6A C5A H5A 120.0 . . ?
C4A C5A H5A 120.0 . . ?
C6A C5A H5B 121.4 . . ?
C4A C5A H5B 102.0 . . ?
C7A C6A C5A 120.0 . . ?
C7A C6A H6A 120.0 . . ?
C5A C6A H6A 120.0 . . ?
C7A C6A H6B 149.3 . . ?
C5A C6A H6B 89.4 . . ?
C6A C7A C2A 120.0 . . ?
C6A C7A H7A 120.0 . . ?
C2A C7A H7A 120.0 . . ?
C6A C7A H7B 102.2 . . ?
C2A C7A H7B 114.4 . . ?
H7A C7A H7B 51.4 . . ?
C3B C2B C7B 120.0 . . ?
C3B C2B C1 124.9(5) . . ?
C7B C2B C1 114.9(5) . . ?
C2B C3B C4B 120.0 . . ?
C2B C3B H3A 92.6 . . ?
C4B C3B H3A 120.5 . . ?
C2B C3B H3B 120.0 . . ?
C4B C3B H3B 120.0 . . ?
H3A C3B H3B 56.4 . . ?
C5B C4B C3B 120.0 . . ?
C5B C4B H4A 89.9 . . ?
C3B C4B H4A 103.0 . . ?
C5B C4B H4B 120.0 . . ?
C3B C4B H4B 120.0 . . ?
H4A C4B H4B 77.1 . . ?
C6B C5B C4B 120.0 . . ?
C6B C5B H5A 83.0 . . ?
C4B C5B H5A 138.1 . . ?
C6B C5B H5B 120.0 . . ?
C4B C5B H5B 120.0 . . ?
H5A C5B H5B 51.5 . . ?
C5B C6B C7B 120.0 . . ?
C5B C6B H6A 135.6 . . ?
C7B C6B H6A 101.4 . . ?
C5B C6B H6B 120.0 . . ?
C7B C6B H6B 120.0 . . ?
C6B C7B C2B 120.0 . . ?
C6B C7B H7A 120.2 . . ?
C2B C7B H7A 108.9 . . ?
C6B C7B H7B 120.0 . . ?
C2B C7B H7B 120.0 . . ?
O2A C8A N2 109.5(10) . . ?
O2A C8A C9A 127.2(13) . . ?
N2 C8A C9A 122.3(10) . . ?
N1 C9A C8A 107.7(12) . . ?
N1 C9A C10A 108.3(15) . . ?
C8A C9A C10A 122.2(14) . . ?
N1 C9A H9A 105.7 . . ?
C8A C9A H9A 106.5 . . ?
C10A C9A H9A 105.4 . . ?
N1 C9A H9B 99.2 . . ?
C8A C9A H9B 91.4 . . ?
C10A C9A H9B 125.0 . . ?
C11A C10A C9A 112.8(16) . . ?
C11A C10A H10A 108.8 . . ?
C9A C10A H10A 109.5 . . ?
C11A C10A H10B 108.8 . . ?
C9A C10A H10B 109.0 . . ?
H10A C10A H10B 107.8 . . ?
C11A C10A H10C 84.9 . . ?
C9A C10A H10C 83.6 . . ?
H10A C10A H10C 154.1 . . ?
H10B C10A H10C 46.2 . . ?
C11A C10A H11B 106.6 . . ?
C9A C10A H11B 99.7 . . ?
H10B C10A H11B 119.9 . . ?
H10C C10A H11B 165.4 . . ?
C13A C11A C12A 111.2(14) . . ?
C13A C11A C10A 112.7(13) . . ?
C12A C11A C10A 110.9(12) . . ?
C13A C11A H11A 107.3 . . ?
C12A C11A H11A 107.6 . . ?
C10A C11A H11A 106.8 . . ?
C13A C11A H10D 87.6 . . ?
C12A C11A H10D 152.7 . . ?
C10A C11A H10D 77.2 . . ?
H11A C11A H10D 46.1 . . ?
C13A C11A H12F 72.9 . . ?
C10A C11A H12F 115.6 . . ?
H11A C11A H12F 133.7 . . ?
H10D C11A H12F 159.6 . . ?
C11A C12A H12A 111.2 . . ?
C11A C12A H12B 107.8 . . ?
H12A C12A H12B 109.5 . . ?
C11A C12A H12C 109.3 . . ?
H12A C12A H12C 109.5 . . ?
H12B C12A H12C 109.5 . . ?
C11A C12A H12D 88.3 . . ?
H12A C12A H12D 141.9 . . ?
H12B C12A H12D 93.9 . . ?
C11A C12A H12F 71.4 . . ?
H12A C12A H12F 74.0 . . ?
H12B C12A H12F 176.4 . . ?
H12C C12A H12F 67.9 . . ?
H12D C12A H12F 82.6 . . ?
C11A C13A H13A 109.5 . . ?
C11A C13A H13B 108.8 . . ?
H13A C13A H13B 109.5 . . ?
C11A C13A H13C 110.0 . . ?
H13A C13A H13C 109.5 . . ?
H13B C13A H13C 109.5 . . ?
C11A C13A H13F 153.3 . . ?
H13A C13A H13F 59.8 . . ?
H13B C13A H13F 59.3 . . ?
H13C C13A H13F 96.7 . . ?
C10B C9B N1 111.7(17) . . ?
C10B C9B H9A 84.2 . . ?
N1 C9B H9A 115.5 . . ?
C10B C9B H9B 113.2 . . ?
N1 C9B H9B 114.0 . . ?
C11B C10B C9B 112.9(13) . . ?
C9B C10B H10A 101.8 . . ?
C11B C10B H10B 88.9 . . ?
C9B C10B H10B 109.7 . . ?
H10A C10B H10B 61.4 . . ?
C11B C10B H10C 108.7 . . ?
C9B C10B H10C 108.0 . . ?
H10A C10B H10C 83.0 . . ?
C11B C10B H10D 108.7 . . ?
C9B C10B H10D 110.7 . . ?
H10A C10B H10D 139.8 . . ?
H10B C10B H10D 123.9 . . ?
H10C C10B H10D 107.7 . . ?
C10B C11B C12B 112.2(14) . . ?
C10B C11B C13B 110.8(13) . . ?
C12B C11B C13B 105.4(16) . . ?
C10B C11B H10A 79.9 . . ?
C12B C11B H10A 98.4 . . ?
C13B C11B H10A 146.9 . . ?
C10B C11B H11B 109.9 . . ?
C12B C11B H11B 109.5 . . ?
C13B C11B H11B 108.9 . . ?
C11B C12B H12C 146.6 . . ?
C11B C12B H12D 108.5 . . ?
H12C C12B H12D 45.1 . . ?
C11B C12B H12E 110.8 . . ?
H12C C12B H12E 99.3 . . ?
H12D C12B H12E 109.5 . . ?
C11B C12B H12F 109.2 . . ?
H12C C12B H12F 72.4 . . ?
H12D C12B H12F 109.5 . . ?
H12E C12B H12F 109.5 . . ?
C11B C13B H13A 81.3 . . ?
C11B C13B H13B 92.8 . . ?
H13A C13B H13B 86.0 . . ?
C11B C13B H13D 110.4 . . ?
H13A C13B H13D 75.8 . . ?
H13B C13B H13D 147.5 . . ?
C11B C13B H13E 109.7 . . ?
H13A C13B H13E 163.9 . . ?
H13B C13B H13E 81.9 . . ?
H13D C13B H13E 109.5 . . ?
C11B C13B H13F 108.3 . . ?
H13A C13B H13F 54.9 . . ?
H13D C13B H13F 109.5 . . ?
H13E C13B H13F 109.5 . . ?
O3 C14 O4 121.0(7) . . ?
O3 C14 C15 125.5(7) . . ?
O4 C14 C15 113.5(6) . . ?
C18 C15 C14 107.2(6) . . ?
C18 C15 C19 109.1(7) . . ?
C14 C15 C19 112.7(7) . . ?
C18 C15 C16 110.0(6) . . ?
C14 C15 C16 104.6(6) . . ?
C19 C15 C16 113.0(7) . . ?
N2 C16 C17 107.0(7) . . ?
N2 C16 C15 111.6(6) . . ?
C17 C16 C15 114.7(9) . . ?
N2 C16 H16 107.7 . . ?
C17 C16 H16 107.9 . . ?
C15 C16 H16 107.6 . . ?
C16 C17 H17A 109.5 . . ?
C16 C17 H17B 109.4 . . ?
H17A C17 H17B 109.5 . . ?
C16 C17 H17C 109.6 . . ?
H17A C17 H17C 109.5 . . ?
H17B C17 H17C 109.5 . . ?
C15 C18 H18A 109.4 . . ?
C15 C18 H18B 109.3 . . ?
H18A C18 H18B 109.5 . . ?
C15 C18 H18C 109.7 . . ?
H18A C18 H18C 109.5 . . ?
H18B C18 H18C 109.5 . . ?
C15 C19 H19A 109.2 . . ?
C15 C19 H19B 109.4 . . ?
H19A C19 H19B 109.5 . . ?
C15 C19 H19C 109.8 . . ?
H19A C19 H19C 109.5 . . ?
H19B C19 H19C 109.5 . . ?
O4 C20 H20A 109.5 . . ?
O4 C20 H20B 109.6 . . ?
H20A C20 H20B 109.5 . . ?
O4 C20 H20C 109.4 . . ?
H20A C20 H20C 109.5 . . ?
H20B C20 H20C 109.5 . . ?

loop_
_geom_bond_atom_site_label_1
_geom_bond_atom_site_label_2
_geom_bond_distance
_geom_bond_site_symmetry_2
_geom_bond_publ_flag
O1 C1 1.229(9) . ?
O3 C14 1.199(8) . ?
O4 C14 1.356(9) . ?
O4 C20 1.451(10) . ?
N1 C1 1.340(9) . ?
N1 C9A 1.44(3) . ?
N1 C9B 1.53(3) . ?
N1 H1N 0.9200 . ?
N2 C8A 1.412(8) . ?
N2 C16 1.447(10) . ?
N2 H2N 0.9200 . ?
C1 C2A 1.429(7) . ?
C1 C2B 1.580(7) . ?
C2A C3A 1.3900 . ?
C2A C7A 1.3900 . ?
C3A C4A 1.3900 . ?
C3A H3A 0.9500 . ?
C4A C5A 1.3900 . ?
C4A H4A 0.9500 . ?
C5A C6A 1.3900 . ?
C5A H5A 0.9500 . ?
C6A C7A 1.3900 . ?
C6A H6A 0.9500 . ?
C6A H6B 0.8615 . ?
C7A H7A 0.9500 . ?
C2B C3B 1.3900 . ?
C2B C7B 1.3901 . ?
C3B C4B 1.3901 . ?
C3B H3B 0.9500 . ?
C4B C5B 1.3900 . ?
C4B H4B 0.9500 . ?
C5B C6B 1.3899 . ?
C5B H5B 0.9500 . ?
C6B C7B 1.3900 . ?
C6B H6B 0.9500 . ?
C7B H7B 0.9500 . ?
C8A O2A 1.244(13) . ?
C8A C9A 1.517(15) . ?
C9A C10A 1.547(16) . ?
C9A H9A 1.0000 . ?
C10A C11A 1.525(14) . ?
C10A H10A 0.9900 . ?
C10A H10B 0.9900 . ?
C10A H10C 0.8163 . ?
C11A C13A 1.480(16) . ?
C11A C12A 1.508(15) . ?
C11A H11A 1.0000 . ?
C12A H12A 0.9800 . ?
C12A H12B 0.9800 . ?
C12A H12C 0.9800 . ?
C13A H13A 0.9800 . ?
C13A H13B 0.9800 . ?
C13A H13C 0.9800 . ?
C9B C10B 1.494(16) . ?
C9B H9B 1.0000 . ?
C10B C11B 1.469(16) . ?
C10B H10C 0.9900 . ?
C10B H10D 0.9900 . ?
C11B C12B 1.486(16) . ?
C11B C13B 1.494(16) . ?
C11B H11B 1.0000 . ?
C12B H12C 0.9503 . ?
C12B H12D 0.9800 . ?
C12B H12E 0.9800 . ?
C12B H12F 0.9800 . ?
C13B H13D 0.9800 . ?
C13B H13E 0.9800 . ?
C13B H13F 0.9800 . ?
C14 C15 1.511(11) . ?
C15 C18 1.495(10) . ?
C15 C19 1.531(10) . ?
C15 C16 1.541(10) . ?
C16 C17 1.511(12) . ?
C16 H16 1.0000 . ?
C17 H17A 0.9800 . ?
C17 H17B 0.9800 . ?
C17 H17C 0.9800 . ?
C18 H18A 0.9800 . ?
C18 H18B 0.9800 . ?
C18 H18C 0.9800 . ?
C19 H19A 0.9800 . ?
C19 H19B 0.9800 . ?
C19 H19C 0.9800 . ?
C20 H20A 0.9800 . ?
C20 H20B 0.9800 . ?
C20 H20C 0.9800 . ?

loop_
_geom_hbond_atom_site_label_D
_geom_hbond_atom_site_label_H
_geom_hbond_atom_site_label_A
_geom_hbond_distance_DH
_geom_hbond_distance_HA
_geom_hbond_distance_DA
_geom_hbond_angle_DHA
_geom_hbond_site_symmetry_A
N1 H1N O2B 0.92 2.39 2.846(16) 110.5 .
N1 H1N O2A 0.92 2.42 2.903(18) 112.8 .
N2 H2N O2A 0.92 2.25 2.768(15) 115.4 5_565
N2 H2N O2B 0.92 2.36 2.901(15) 117.2 5_565

loop_
_geom_torsion_atom_site_label_1
_geom_torsion_atom_site_label_2
_geom_torsion_atom_site_label_3
_geom_torsion_atom_site_label_4
_geom_torsion
_geom_torsion_site_symmetry_1
_geom_torsion_site_symmetry_2
_geom_torsion_site_symmetry_3
_geom_torsion_site_symmetry_4
_geom_torsion_publ_flag
C9A N1 C1 O1 -3.8(12) . . . . ?
C9B N1 C1 O1 -6.5(11) . . . . ?
C9A N1 C1 C2A 176.5(9) . . . . ?
C9B N1 C1 C2A 173.8(8) . . . . ?
C9A N1 C1 C2B -179.5(8) . . . . ?
C9B N1 C1 C2B 177.8(8) . . . . ?
O1 C1 C2A C3A 161.4(6) . . . . ?
N1 C1 C2A C3A -18.8(8) . . . . ?
C2B C1 C2A C3A -44.3(2) . . . . ?
O1 C1 C2A C7A -14.2(8) . . . . ?
N1 C1 C2A C7A 165.6(5) . . . . ?
C2B C1 C2A C7A 140.1(6) . . . . ?
C7A C2A C3A C4A 0.0 . . . . ?
C1 C2A C3A C4A -175.6(6) . . . . ?
C2A C3A C4A C5A 0.0 . . . . ?
C3A C4A C5A C6A 0.0 . . . . ?
C4A C5A C6A C7A 0.0 . . . . ?
C5A C6A C7A C2A 0.0 . . . . ?
C3A C2A C7A C6A 0.0 . . . . ?
C1 C2A C7A C6A 175.7(6) . . . . ?
O1 C1 C2B C3B -167.7(7) . . . . ?
N1 C1 C2B C3B 7.9(8) . . . . ?
C2A C1 C2B C3B 164.35(12) . . . . ?
O1 C1 C2B C7B 7.4(9) . . . . ?
N1 C1 C2B C7B -176.9(5) . . . . ?
C2A C1 C2B C7B -20.5(6) . . . . ?
C7B C2B C3B C4B 0.0 . . . . ?
C1 C2B C3B C4B 174.9(6) . . . . ?
C2B C3B C4B C5B 0.0 . . . . ?
C3B C4B C5B C6B 0.0 . . . . ?
C4B C5B C6B C7B 0.0 . . . . ?
C5B C6B C7B C2B 0.0 . . . . ?
C3B C2B C7B C6B 0.0 . . . . ?
C1 C2B C7B C6B -175.4(5) . . . . ?
C16 N2 C8A O2A -8.5(13) . . . . ?
C16 N2 C8A C9A -177.7(11) . . . . ?
C1 N1 C9A C8A -83.8(13) . . . . ?
C9B N1 C9A C8A -75(4) . . . . ?
C1 N1 C9A C10A 142.3(11) . . . . ?
C9B N1 C9A C10A 152(5) . . . . ?
O2A C8A C9A N1 -50(2) . . . . ?
N2 C8A C9A N1 117.2(13) . . . . ?
O2A C8A C9A C10A 76(2) . . . . ?
N2 C8A C9A C10A -116.7(16) . . . . ?
N1 C9A C10A C11A -170.3(13) . . . . ?
C8A C9A C10A C11A 64(2) . . . . ?
C9A C10A C11A C13A 68.4(18) . . . . ?
C9A C10A C11A C12A -166.2(14) . . . . ?
C1 N1 C9B C10B 152.4(11) . . . . ?
C9A N1 C9B C10B -20(3) . . . . ?
N1 C9B C10B C11B -68.6(19) . . . . ?
C9B C10B C11B C12B 171.8(18) . . . . ?
C9B C10B C11B C13B -71(2) . . . . ?
C20 O4 C14 O3 1.7(11) . . . . ?
C20 O4 C14 C15 -179.4(7) . . . . ?
O3 C14 C15 C18 65.1(9) . . . . ?
O4 C14 C15 C18 -113.7(7) . . . . ?
O3 C14 C15 C19 -174.8(9) . . . . ?
O4 C14 C15 C19 6.3(10) . . . . ?
O3 C14 C15 C16 -51.7(9) . . . . ?
O4 C14 C15 C16 129.5(6) . . . . ?
C8A N2 C16 C17 128.1(9) . . . . ?
C8A N2 C16 C15 -105.6(7) . . . . ?
C18 C15 C16 N2 61.9(7) . . . . ?
C14 C15 C16 N2 176.8(5) . . . . ?
C19 C15 C16 N2 -60.2(9) . . . . ?
C18 C15 C16 C17 -176.2(8) . . . . ?
C14 C15 C16 C17 -61.3(8) . . . . ?
C19 C15 C16 C17 61.7(10) . . . . ?
